data_7038771
loop_
_publ_author_name
'Zhao, Jie'
'Yang, Dong'
'Zhao, Yanxia'
'Cao, Liping'
'Zhang, Zhibin'
'Yang, Xiao-Juan'
'Wu, Biao'

_publ_section_title
;
 Phosphate-induced fluorescence of a tetraphenylethene-substituted
 tripodal tris(urea) receptor.
;
_journal_issue 17
_journal_name_full 'Dalton transactions (Cambridge, England : 2003)'
_journal_page_first 7360
_journal_page_last 7365
_journal_paper_doi 10.1039/c6dt00672h
_journal_volume 45
_journal_year 2016
_chemical_formula_sum 'C110 H132 N10 O9 P'
_chemical_formula_weight 1769.23
_chemical_name_systematic
; 
 ? 
;
_space_group_IT_number 2
_symmetry_cell_setting triclinic
_symmetry_space_group_name_Hall '-P 1'
_symmetry_space_group_name_H-M 'P -1'
_atom_sites_solution_hydrogens geom
_atom_sites_solution_primary direct
_atom_sites_solution_secondary difmap
_audit_creation_method SHELXL-97
_audit_update_record
;
2015-08-28 deposited with the CCDC.
2016-03-08 downloaded from the CCDC.
;
_cell_angle_alpha 82.554(3)
_cell_angle_beta 84.382(3)
_cell_angle_gamma 84.457(3)
_cell_formula_units_Z 2
_cell_length_a 17.001(3)
_cell_length_b 17.176(3)
_cell_length_c 18.944(4)
_cell_measurement_reflns_used 7051
_cell_measurement_temperature 100(2)
_cell_measurement_theta_max 22.51
_cell_measurement_theta_min 2.35
_cell_volume 5439.1(18)
_computing_cell_refinement 'Bruker SAINT'
_computing_data_collection 'Bruker APEX2'
_computing_data_reduction 'Bruker SAINT'
_computing_molecular_graphics 'Bruker SHELXTL'
_computing_publication_material 'Bruker SHELXTL'
_computing_structure_refinement 'SHELXL-97 (Sheldrick, 1997)'
_computing_structure_solution 'SHELXS-97 (Sheldrick, 1990)'
_diffrn_ambient_temperature 100(2)
_diffrn_detector_area_resol_mean none
_diffrn_measured_fraction_theta_full 0.956
_diffrn_measured_fraction_theta_max 0.956
_diffrn_measurement_device_type 'Bruker APEX-II CCD'
_diffrn_measurement_method '\f and \w scans'
_diffrn_radiation_monochromator graphite
_diffrn_radiation_source 'fine-focus sealed tube'
_diffrn_radiation_type MoK\a
_diffrn_radiation_wavelength 0.71073
_diffrn_reflns_av_R_equivalents 0.0468
_diffrn_reflns_av_sigmaI/netI 0.0992
_diffrn_reflns_limit_h_max 19
_diffrn_reflns_limit_h_min -20
_diffrn_reflns_limit_k_max 20
_diffrn_reflns_limit_k_min -20
_diffrn_reflns_limit_l_max 22
_diffrn_reflns_limit_l_min -22
_diffrn_reflns_number 33817
_diffrn_reflns_theta_full 25.00
_diffrn_reflns_theta_max 25.00
_diffrn_reflns_theta_min 2.35
_exptl_absorpt_coefficient_mu 0.083
_exptl_absorpt_correction_T_max 0.9772
_exptl_absorpt_correction_T_min 0.9717
_exptl_absorpt_correction_type multi-scan
_exptl_crystal_colour yellow
_exptl_crystal_density_diffrn 1.080
_exptl_crystal_density_meas ?
_exptl_crystal_density_method none
_exptl_crystal_description block
_exptl_crystal_F_000 1898
_exptl_crystal_size_max 0.35
_exptl_crystal_size_mid 0.31
_exptl_crystal_size_min 0.28
_platon_squeeze_details ' '
_refine_diff_density_max 1.536
_refine_diff_density_min -0.819
_refine_diff_density_rms 0.077
_refine_ls_extinction_method none
_refine_ls_goodness_of_fit_ref 1.142
_refine_ls_hydrogen_treatment constr
_refine_ls_matrix_type full
_refine_ls_number_parameters 1176
_refine_ls_number_reflns 18331
_refine_ls_number_restraints 0
_refine_ls_restrained_S_all 1.142
_refine_ls_R_factor_all 0.1874
_refine_ls_R_factor_gt 0.1249
_refine_ls_shift/su_max 0.004
_refine_ls_shift/su_mean 0.000
_refine_ls_structure_factor_coef Fsqd
_refine_ls_weighting_details 'calc w=1/[\s^2^(Fo^2^)+(0.0100P)^2^+16.5370P] where P=(Fo^2^+2Fc^2^)/3'
_refine_ls_weighting_scheme calc
_refine_ls_wR_factor_gt 0.2484
_refine_ls_wR_factor_ref 0.2721
_reflns_number_gt 9801
_reflns_number_total 18331
_reflns_threshold_expression >2sigma(I)
_cod_data_source_file c6dt00672h2.cif
_cod_data_source_block 3
_cod_depositor_comments
;
The following automatic conversions were performed:

'_symmetry_cell_setting' value 'Triclinic' changed to 'triclinic'
according to
/usr/data/users/saulius/crontab/automatic-downloads/rss-feeds/RSC/lib/dictionaries/cif_core.dic
dictionary named 'cif_core.dic' version 2.4.2 from 2011-04-26.

'_refine_ls_hydrogen_treatment' value 'CONSTR' changed to 'constr'
according to
/usr/data/users/saulius/crontab/automatic-downloads/rss-feeds/RSC/lib/dictionaries/cif_core.dic
dictionary named 'cif_core.dic' version 2.4.2 from 2011-04-26.

'_exptl_crystal_density_meas' value 'none' was changed to '?' - the
value is perceived as not measured.

Automatic conversion script
Id: cif_fix_values 4268 2015-11-12 08:31:59Z antanas 

 Adding full bibliography for 7038769--7038771.cif.
;
_cod_original_cell_volume 5439.0(19)
_cod_original_sg_symbol_H-M P-1
_cod_database_code 7038771

loop_
_symmetry_equiv_pos_as_xyz
'x, y, z'
'-x, -y, -z'

loop_
_atom_site_label
_atom_site_type_symbol
_atom_site_fract_x
_atom_site_fract_y
_atom_site_fract_z
_atom_site_U_iso_or_equiv
_atom_site_adp_type
_atom_site_occupancy
_atom_site_symmetry_multiplicity
_atom_site_calc_flag
_atom_site_refinement_flags
C1 C 0.2271(4) 0.6167(3) 0.3277(4) 0.0576(16) Uani 1 1 d .
H1A H 0.2183 0.5783 0.2951 0.069 Uiso 1 1 calc R
H1B H 0.1930 0.6051 0.3726 0.069 Uiso 1 1 calc R
C2 C 0.3121(4) 0.6075(3) 0.3436(4) 0.0608(17) Uani 1 1 d .
H2A H 0.3279 0.5508 0.3563 0.073 Uiso 1 1 calc R
H2B H 0.3450 0.6260 0.2997 0.073 Uiso 1 1 calc R
C3 C 0.3206(3) 0.6186(3) 0.4707(3) 0.0506(14) Uani 1 1 d .
C4 C 0.3283(3) 0.6566(3) 0.5935(3) 0.0497(14) Uani 1 1 d .
C5 C 0.3097(4) 0.5862(3) 0.6361(4) 0.0636(18) Uani 1 1 d .
H5 H 0.3001 0.5414 0.6147 0.076 Uiso 1 1 calc R
C6 C 0.3058(4) 0.5835(4) 0.7091(4) 0.0664(19) Uani 1 1 d .
H6 H 0.2918 0.5359 0.7368 0.080 Uiso 1 1 calc R
C7 C 0.3204(4) 0.6445(4) 0.7452(4) 0.0625(18) Uani 1 1 d .
C8 C 0.3379(4) 0.7128(3) 0.7007(3) 0.0590(16) Uani 1 1 d .
H8 H 0.3466 0.7579 0.7222 0.071 Uiso 1 1 calc R
C9 C 0.3157(4) 0.6451(4) 0.8291(4) 0.072(2) Uani 1 1 d .
C10 C 0.3493(4) 0.5845(4) 0.8692(4) 0.0722(19) Uani 1 1 d .
C11 C 0.3958(4) 0.5199(3) 0.8361(3) 0.0505(14) Uani 1 1 d .
C12 C 0.4611(4) 0.5251(3) 0.7871(3) 0.0525(15) Uani 1 1 d .
H12 H 0.4750 0.5762 0.7676 0.063 Uiso 1 1 calc R
C13 C 0.5058(4) 0.4636(4) 0.7654(4) 0.079(2) Uani 1 1 d .
H13 H 0.5507 0.4718 0.7323 0.095 Uiso 1 1 calc R
C14 C 0.4888(5) 0.3924(5) 0.7891(5) 0.086(2) Uani 1 1 d .
H14 H 0.5172 0.3495 0.7682 0.104 Uiso 1 1 calc R
C15 C 0.4324(6) 0.3777(4) 0.8419(5) 0.096(3) Uani 1 1 d .
H15 H 0.4256 0.3249 0.8620 0.116 Uiso 1 1 calc R
C16 C 0.3816(4) 0.4415(5) 0.8687(4) 0.084(2) Uani 1 1 d .
H16 H 0.3408 0.4323 0.9060 0.101 Uiso 1 1 calc R
C17 C 0.3450(4) 0.5838(5) 0.9485(4) 0.073(2) Uani 1 1 d .
C18 C 0.4155(5) 0.5707(7) 0.9837(5) 0.122(4) Uani 1 1 d .
H18 H 0.4651 0.5627 0.9567 0.146 Uiso 1 1 calc R
C19 C 0.4129(7) 0.5694(8) 1.0570(5) 0.145(5) Uani 1 1 d .
H19 H 0.4608 0.5613 1.0799 0.175 Uiso 1 1 calc R
C20 C 0.3459(7) 0.5791(6) 1.0949(5) 0.112(4) Uani 1 1 d .
H20 H 0.3449 0.5798 1.1450 0.135 Uiso 1 1 calc R
C21 C 0.2789(5) 0.5881(4) 1.0639(4) 0.079(2) Uani 1 1 d .
H21 H 0.2302 0.5921 1.0930 0.095 Uiso 1 1 calc R
C22 C 0.2766(4) 0.5919(4) 0.9911(3) 0.0675(18) Uani 1 1 d .
H22 H 0.2271 0.6001 0.9708 0.081 Uiso 1 1 calc R
C23 C 0.2709(4) 0.7201(3) 0.8547(3) 0.0564(16) Uani 1 1 d .
C24 C 0.3038(6) 0.7568(5) 0.9057(4) 0.099(3) Uani 1 1 d .
H24 H 0.3536 0.7343 0.9207 0.119 Uiso 1 1 calc R
C25 C 0.2721(6) 0.8196(5) 0.9346(5) 0.099(3) Uani 1 1 d .
H25 H 0.2955 0.8409 0.9706 0.119 Uiso 1 1 calc R
C26 C 0.1996(6) 0.8525(5) 0.9072(7) 0.107(3) Uani 1 1 d .
H26 H 0.1755 0.8997 0.9239 0.128 Uiso 1 1 calc R
C27 C 0.1630(7) 0.8213(7) 0.8591(6) 0.119(3) Uani 1 1 d .
H27 H 0.1137 0.8448 0.8436 0.143 Uiso 1 1 calc R
C28 C 0.2025(5) 0.7479(5) 0.8308(5) 0.095(3) Uani 1 1 d .
H28 H 0.1790 0.7229 0.7972 0.114 Uiso 1 1 calc R
C29 C 0.1266(3) 0.7299(3) 0.3224(3) 0.0525(15) Uani 1 1 d .
H29A H 0.0899 0.6876 0.3315 0.063 Uiso 1 1 calc R
H29B H 0.1047 0.7713 0.2865 0.063 Uiso 1 1 calc R
C30 C 0.1324(4) 0.7642(3) 0.3906(3) 0.0586(16) Uani 1 1 d .
H30B H 0.0783 0.7798 0.4113 0.070 Uiso 1 1 calc R
H30A H 0.1572 0.7233 0.4253 0.070 Uiso 1 1 calc R
C31 C 0.1447(3) 0.9026(3) 0.3525(3) 0.0474(14) Uani 1 1 d .
C32 C 0.1775(3) 1.0409(3) 0.3174(3) 0.0434(13) Uani 1 1 d .
C33 C 0.1075(4) 1.0701(3) 0.2869(3) 0.0550(15) Uani 1 1 d .
H33 H 0.0700 1.0353 0.2790 0.066 Uiso 1 1 calc R
C34 C 0.0936(4) 1.1500(4) 0.2684(3) 0.0642(18) Uani 1 1 d .
H34 H 0.0463 1.1691 0.2467 0.077 Uiso 1 1 calc R
C35 C 0.1443(5) 1.2035(3) 0.2797(3) 0.0613(18) Uani 1 1 d .
C36 C 0.2140(4) 1.1737(3) 0.3062(3) 0.0591(17) Uani 1 1 d .
H36 H 0.2527 1.2087 0.3109 0.071 Uiso 1 1 calc R
C37 C 0.2305(3) 1.0934(3) 0.3267(3) 0.0458(13) Uani 1 1 d .
H37 H 0.2787 1.0749 0.3472 0.055 Uiso 1 1 calc R
C38 C 0.1112(7) 1.2938(6) 0.2679(4) 0.107(3) Uani 1 1 d .
C39 C 0.1462(6) 1.3453(5) 0.2312(5) 0.094(3) Uani 1 1 d .
C40 C 0.2235(4) 1.3261(4) 0.1913(4) 0.0685(19) Uani 1 1 d .
C41 C 0.2397(6) 1.2715(5) 0.1439(4) 0.100(3) Uani 1 1 d .
H41 H 0.2004 1.2351 0.1474 0.120 Uiso 1 1 calc R
C42 C 0.2969(7) 1.2589(7) 0.0954(5) 0.113(3) Uani 1 1 d .
H42 H 0.2984 1.2205 0.0632 0.135 Uiso 1 1 calc R
C43 C 0.3511(6) 1.3050(6) 0.0967(5) 0.094(3) Uani 1 1 d .
H43 H 0.3971 1.2939 0.0657 0.113 Uiso 1 1 calc R
C44 C 0.3564(4) 1.3675(5) 0.1340(5) 0.097(3) Uani 1 1 d .
H44 H 0.3990 1.4005 0.1266 0.116 Uiso 1 1 calc R
C45 C 0.2816(5) 1.3776(5) 0.1916(7) 0.132(4) Uani 1 1 d .
H45 H 0.2774 1.4162 0.2237 0.158 Uiso 1 1 calc R
C46 C 0.0276(3) 1.3068(4) 0.3126(3) 0.0537(15) Uani 1 1 d G
C47 C 0.0271(5) 1.2812(7) 0.3844(4) 0.118(4) Uani 1 1 d G
H47 H 0.0701 1.2513 0.4063 0.141 Uiso 1 1 calc R
C48 C -0.0480(10) 1.3057(11) 0.4230(7) 0.203(7) Uani 1 1 d .
H48 H -0.0539 1.2954 0.4737 0.244 Uiso 1 1 calc R
C49 C -0.1123(7) 1.3446(12) 0.3861(12) 0.273(14) Uani 1 1 d .
H49 H -0.1613 1.3567 0.4126 0.328 Uiso 1 1 calc R
C50 C -0.1065(7) 1.3643(7) 0.3174(8) 0.142(4) Uani 1 1 d .
H50 H -0.1471 1.3958 0.2934 0.170 Uiso 1 1 calc R
C51 C -0.0406(4) 1.3375(6) 0.2836(5) 0.105(3) Uani 1 1 d .
H51 H -0.0402 1.3397 0.2332 0.126 Uiso 1 1 calc R
C52 C 0.1068(5) 1.4288(4) 0.2290(4) 0.081(2) Uani 1 1 d .
C53 C 0.0819(7) 1.4685(4) 0.2852(5) 0.124(4) Uani 1 1 d .
H53 H 0.0876 1.4421 0.3320 0.149 Uiso 1 1 calc R
C54 C 0.0491(6) 1.5443(6) 0.2786(8) 0.115(3) Uani 1 1 d .
H54 H 0.0334 1.5694 0.3202 0.138 Uiso 1 1 calc R
C55 C 0.0396(5) 1.5808(6) 0.2191(8) 0.097(3) Uani 1 1 d .
H55 H 0.0111 1.6313 0.2166 0.117 Uiso 1 1 calc R
C56 C 0.0683(5) 1.5520(6) 0.1563(6) 0.098(3) Uani 1 1 d .
H56 H 0.0646 1.5830 0.1112 0.117 Uiso 1 1 calc R
C57 C 0.1059(4) 1.4686(6) 0.1629(5) 0.098(3) Uani 1 1 d .
H57 H 0.1281 1.4450 0.1220 0.118 Uiso 1 1 calc R
C58 C 0.2172(4) 0.7075(4) 0.2178(3) 0.0548(15) Uani 1 1 d .
H58A H 0.1694 0.6942 0.1975 0.066 Uiso 1 1 calc R
H58B H 0.2621 0.6702 0.2031 0.066 Uiso 1 1 calc R
C59 C 0.2353(3) 0.7913(4) 0.1872(3) 0.0549(15) Uani 1 1 d .
H59A H 0.2407 0.7959 0.1343 0.066 Uiso 1 1 calc R
H59B H 0.1909 0.8291 0.2020 0.066 Uiso 1 1 calc R
C60 C 0.3759(3) 0.8139(3) 0.1709(3) 0.0405(12) Uani 1 1 d .
C61 C 0.5197(3) 0.8276(3) 0.1789(3) 0.0362(12) Uani 1 1 d .
C62 C 0.5450(3) 0.8274(3) 0.1063(3) 0.0421(13) Uani 1 1 d .
H62 H 0.5084 0.8207 0.0732 0.051 Uiso 1 1 calc R
C63 C 0.6237(3) 0.8370(3) 0.0832(3) 0.0437(13) Uani 1 1 d .
H63 H 0.6400 0.8367 0.0338 0.052 Uiso 1 1 calc R
C64 C 0.6798(3) 0.8470(3) 0.1291(3) 0.0390(12) Uani 1 1 d .
C65 C 0.6520(3) 0.8491(3) 0.2011(3) 0.0391(12) Uani 1 1 d .
H65 H 0.6882 0.8571 0.2341 0.047 Uiso 1 1 calc R
C66 C 0.5747(3) 0.8399(3) 0.2251(3) 0.0360(11) Uani 1 1 d .
H66 H 0.5582 0.8420 0.2742 0.043 Uiso 1 1 calc R
C67 C 0.7640(3) 0.8537(3) 0.1024(3) 0.0397(12) Uani 1 1 d .
C68 C 0.8263(3) 0.8203(3) 0.1365(3) 0.0405(12) Uani 1 1 d .
C69 C 0.8203(3) 0.7566(3) 0.1989(3) 0.0452(13) Uani 1 1 d .
C70 C 0.7708(4) 0.6967(3) 0.2004(3) 0.0603(16) Uani 1 1 d .
H70 H 0.7381 0.6964 0.1625 0.072 Uiso 1 1 calc R
C71 C 0.7692(5) 0.6364(4) 0.2580(4) 0.080(2) Uani 1 1 d .
H71 H 0.7351 0.5954 0.2594 0.096 Uiso 1 1 calc R
C72 C 0.8167(5) 0.6368(4) 0.3123(4) 0.081(2) Uani 1 1 d .
H72 H 0.8158 0.5953 0.3507 0.097 Uiso 1 1 calc R
C73 C 0.8647(4) 0.6947(4) 0.3125(4) 0.070(2) Uani 1 1 d .
H73 H 0.8966 0.6949 0.3509 0.084 Uiso 1 1 calc R
C74 C 0.8667(4) 0.7551(4) 0.2543(3) 0.0579(16) Uani 1 1 d .
H74 H 0.9011 0.7956 0.2536 0.069 Uiso 1 1 calc R
C75 C 0.7754(3) 0.9028(3) 0.0298(3) 0.0415(12) Uani 1 1 d .
C76 C 0.7319(3) 0.9739(3) 0.0152(3) 0.0466(13) Uani 1 1 d .
H76 H 0.6969 0.9943 0.0520 0.056 Uiso 1 1 calc R
C77 C 0.7384(4) 1.0169(3) -0.0534(3) 0.0545(16) Uani 1 1 d .
H77 H 0.7078 1.0657 -0.0631 0.065 Uiso 1 1 calc R
C78 C 0.7902(4) 0.9867(4) -0.1066(3) 0.0583(16) Uani 1 1 d .
H78 H 0.7949 1.0150 -0.1531 0.070 Uiso 1 1 calc R
C79 C 0.8347(4) 0.9164(4) -0.0925(3) 0.0575(16) Uani 1 1 d .
H79 H 0.8704 0.8964 -0.1290 0.069 Uiso 1 1 calc R
C80 C 0.8271(3) 0.8742(3) -0.0244(3) 0.0513(14) Uani 1 1 d .
H80 H 0.8577 0.8253 -0.0148 0.062 Uiso 1 1 calc R
C81 C 0.9092(3) 0.8411(3) 0.1139(3) 0.0446(13) Uani 1 1 d .
C82 C 0.9277(4) 0.9196(4) 0.1072(3) 0.0564(15) Uani 1 1 d .
H82 H 0.8873 0.9602 0.1163 0.068 Uiso 1 1 calc R
C83 C 1.0042(4) 0.9378(4) 0.0874(4) 0.0704(19) Uani 1 1 d .
H83 H 1.0161 0.9913 0.0829 0.084 Uiso 1 1 calc R
C84 C 1.0638(4) 0.8807(5) 0.0741(4) 0.072(2) Uani 1 1 d .
H84 H 1.1165 0.8943 0.0605 0.087 Uiso 1 1 calc R
C85 C 1.0465(4) 0.8032(5) 0.0806(4) 0.072(2) Uani 1 1 d .
H85 H 1.0874 0.7631 0.0713 0.086 Uiso 1 1 calc R
C86 C 0.9702(3) 0.7836(4) 0.1003(3) 0.0555(15) Uani 1 1 d .
H86 H 0.9590 0.7300 0.1047 0.067 Uiso 1 1 calc R
C87 C 0.3433(4) 0.7186(3) 0.6275(3) 0.0524(15) Uani 1 1 d .
H87 H 0.3577 0.7662 0.6001 0.063 Uiso 1 1 calc R
C88 C 0.6161(4) 0.7677(3) 0.4594(3) 0.0534(15) Uani 1 1 d .
H88A H 0.5625 0.7848 0.4441 0.064 Uiso 1 1 calc R
H88B H 0.6240 0.7974 0.4992 0.064 Uiso 1 1 calc R
C89 C 0.6765(4) 0.7897(4) 0.3979(4) 0.0664(18) Uani 1 1 d .
H89B H 0.7294 0.7677 0.4102 0.100 Uiso 1 1 calc R
H89C H 0.6756 0.8472 0.3882 0.100 Uiso 1 1 calc R
H89A H 0.6636 0.7684 0.3552 0.100 Uiso 1 1 calc R
C90 C 0.6983(4) 0.6516(4) 0.5174(3) 0.0567(16) Uani 1 1 d .
H90A H 0.6986 0.5942 0.5328 0.068 Uiso 1 1 calc R
H90B H 0.7409 0.6594 0.4784 0.068 Uiso 1 1 calc R
C91 C 0.7173(5) 0.6910(5) 0.5789(4) 0.096(3) Uani 1 1 d .
H91B H 0.7049 0.7480 0.5687 0.144 Uiso 1 1 calc R
H91C H 0.7739 0.6799 0.5858 0.144 Uiso 1 1 calc R
H91A H 0.6857 0.6709 0.6223 0.144 Uiso 1 1 calc R
C92 C 0.5500(4) 0.6725(3) 0.5444(3) 0.0581(16) Uani 1 1 d .
H92B H 0.5004 0.6932 0.5227 0.070 Uiso 1 1 calc R
H92A H 0.5571 0.7055 0.5821 0.070 Uiso 1 1 calc R
C93 C 0.5413(5) 0.5881(4) 0.5790(5) 0.099(3) Uani 1 1 d .
H93A H 0.5390 0.5539 0.5418 0.149 Uiso 1 1 calc R
H93B H 0.4924 0.5865 0.6110 0.149 Uiso 1 1 calc R
H93C H 0.5869 0.5696 0.6065 0.149 Uiso 1 1 calc R
C94 C 0.6119(4) 0.6318(3) 0.4297(3) 0.0524(14) Uani 1 1 d .
H94A H 0.6169 0.5755 0.4496 0.063 Uiso 1 1 calc R
H94B H 0.6568 0.6405 0.3929 0.063 Uiso 1 1 calc R
C95 C 0.5355(5) 0.6487(5) 0.3941(4) 0.085(2) Uani 1 1 d .
H95B H 0.4906 0.6403 0.4300 0.127 Uiso 1 1 calc R
H95A H 0.5350 0.6134 0.3576 0.127 Uiso 1 1 calc R
H95C H 0.5313 0.7036 0.3718 0.127 Uiso 1 1 calc R
C96 C 0.5137(4) 0.1829(4) 0.1935(4) 0.072(2) Uani 1 1 d .
H96A H 0.5716 0.1876 0.1868 0.087 Uiso 1 1 calc R
H96B H 0.4909 0.2096 0.1496 0.087 Uiso 1 1 calc R
C98 C 0.5363(4) 0.0502(3) 0.2663(3) 0.0545(15) Uani 1 1 d .
H98B H 0.5092 0.0724 0.3089 0.065 Uiso 1 1 calc R
H98A H 0.5245 -0.0055 0.2703 0.065 Uiso 1 1 calc R
C99 C 0.6237(4) 0.0520(4) 0.2690(4) 0.080(2) Uani 1 1 d .
H99A H 0.6520 0.0245 0.2306 0.119 Uiso 1 1 calc R
H99C H 0.6392 0.0259 0.3153 0.119 Uiso 1 1 calc R
H99B H 0.6371 0.1068 0.2628 0.119 Uiso 1 1 calc R
C100 C 0.5377(4) 0.0569(4) 0.1361(3) 0.0636(17) Uani 1 1 d .
H10Q H 0.5945 0.0669 0.1295 0.076 Uiso 1 1 calc R
H10R H 0.5349 -0.0008 0.1466 0.076 Uiso 1 1 calc R
C101 C 0.5017(6) 0.0843(6) 0.0676(4) 0.103(3) Uani 1 1 d .
H10S H 0.4438 0.0866 0.0760 0.155 Uiso 1 1 calc R
H10T H 0.5199 0.0475 0.0328 0.155 Uiso 1 1 calc R
H10U H 0.5178 0.1368 0.0490 0.155 Uiso 1 1 calc R
C102 C 0.4117(3) 0.0883(3) 0.2086(3) 0.0531(15) Uani 1 1 d .
H10W H 0.3901 0.1102 0.2530 0.064 Uiso 1 1 calc R
H10V H 0.3879 0.1219 0.1683 0.064 Uiso 1 1 calc R
C103 C 0.3855(4) 0.0069(4) 0.2117(3) 0.0608(16) Uani 1 1 d .
H10Y H 0.4053 -0.0153 0.1676 0.091 Uiso 1 1 calc R
H10X H 0.3274 0.0094 0.2169 0.091 Uiso 1 1 calc R
H10Z H 0.4066 -0.0266 0.2526 0.091 Uiso 1 1 calc R
C104 C 0.8156(5) 0.6222(5) 0.0220(5) 0.102(3) Uani 1 1 d .
H10I H 0.8599 0.6405 -0.0110 0.153 Uiso 1 1 calc R
H10H H 0.7869 0.6671 0.0430 0.153 Uiso 1 1 calc R
H10G H 0.7796 0.5976 -0.0040 0.153 Uiso 1 1 calc R
C105 C 0.8473(5) 0.5623(5) 0.0811(5) 0.089(2) Uani 1 1 d .
H10K H 0.8853 0.5859 0.1067 0.107 Uiso 1 1 calc R
H10J H 0.8033 0.5448 0.1158 0.107 Uiso 1 1 calc R
C106 C 0.9131(5) 0.4344(6) 0.0967(5) 0.099(3) Uani 1 1 d .
H10L H 0.8675 0.4147 0.1282 0.119 Uiso 1 1 calc R
H10M H 0.9497 0.4535 0.1270 0.119 Uiso 1 1 calc R
C107 C 0.9555(5) 0.3682(6) 0.0588(5) 0.111(3) Uani 1 1 d .
H10N H 0.9187 0.3481 0.0303 0.166 Uiso 1 1 calc R
H10O H 0.9748 0.3257 0.0942 0.166 Uiso 1 1 calc R
H10P H 1.0004 0.3878 0.0275 0.166 Uiso 1 1 calc R
C108 C 0.3979(7) 0.1449(6) 0.3871(6) 0.128(4) Uani 1 1 d .
C109 C 0.3363(5) 0.0527(5) 0.4875(5) 0.101(3) Uani 1 1 d .
C110 C 0.47899(19) 0.04943(18) 0.46117(17) 0.0043(5) Uiso 1 1 d .
N1 N 0.2043(3) 0.6977(3) 0.2943(2) 0.0493(11) Uani 1 1 d .
N2 N 0.3288(3) 0.6501(3) 0.4009(3) 0.0570(13) Uani 1 1 d .
H2 H 0.3447 0.6978 0.3903 0.068 Uiso 1 1 calc R
N3 N 0.3352(3) 0.6679(3) 0.5173(3) 0.0540(13) Uani 1 1 d .
H3 H 0.3513 0.7136 0.4976 0.065 Uiso 1 1 calc R
N4 N 0.1783(3) 0.8320(3) 0.3797(3) 0.0549(13) Uani 1 1 d .
H4 H 0.2278 0.8272 0.3906 0.066 Uiso 1 1 calc R
N5 N 0.1968(3) 0.9606(3) 0.3395(3) 0.0510(12) Uani 1 1 d .
H5A H 0.2469 0.9460 0.3457 0.061 Uiso 1 1 calc R
N6 N 0.3079(3) 0.8105(3) 0.2124(2) 0.0508(12) Uani 1 1 d .
H6A H 0.3072 0.8203 0.2569 0.061 Uiso 1 1 calc R
N7 N 0.4414(2) 0.8165(2) 0.2073(2) 0.0377(10) Uani 1 1 d .
H7 H 0.4334 0.8105 0.2542 0.045 Uiso 1 1 calc R
N8 N 0.6189(3) 0.6802(2) 0.4876(2) 0.0437(11) Uani 1 1 d .
N9 N 0.5000(3) 0.0946(3) 0.1998(2) 0.0491(12) Uani 1 1 d .
N10 N 0.4030(5) 0.0682(4) 0.4165(4) 0.109(2) Uani 1 1 d .
O1 O 0.3026(3) 0.5508(2) 0.4888(2) 0.0628(11) Uani 1 1 d .
O2 O 0.0741(2) 0.9132(2) 0.3423(2) 0.0629(12) Uani 1 1 d .
O3 O 0.3795(2) 0.8140(2) 0.1049(2) 0.0513(10) Uani 1 1 d .
O4 O 0.3619(2) 0.8097(2) 0.35233(19) 0.0488(9) Uani 1 1 d .
O5 O 0.4026(2) 0.8116(2) 0.47593(18) 0.0478(9) Uani 1 1 d .
O6 O 0.3347(2) 0.9334(2) 0.4106(2) 0.0612(11) Uani 1 1 d .
O7 O 0.4731(2) 0.8849(2) 0.36883(18) 0.0493(9) Uani 1 1 d .
H7A H 0.4890 0.9173 0.3928 0.074 Uiso 1 1 calc R
O8 O 0.8864(3) 0.4965(4) 0.0476(3) 0.0924(16) Uani 1 1 d .
O9 O 0.4631(3) 0.0300(2) 0.5525(2) 0.0043(5) Uiso 0.50 1 d P
O9' O 0.5354(4) 0.1259(4) 0.4254(3) 0.0361(15) Uiso 0.50 1 d P
P1 P 0.38909(9) 0.85922(8) 0.40365(7) 0.0420(3) Uani 1 1 d .
C97 C 0.4806(6) 0.2267(4) 0.2540(5) 0.106(3) Uani 1 1 d .
H97A H 0.4230 0.2234 0.2613 0.159 Uiso 1 1 calc R
H97B H 0.4919 0.2821 0.2431 0.159 Uiso 1 1 calc R
H97C H 0.5049 0.2035 0.2976 0.159 Uiso 1 1 calc R

loop_
_atom_site_aniso_label
_atom_site_aniso_U_11
_atom_site_aniso_U_22
_atom_site_aniso_U_33
_atom_site_aniso_U_23
_atom_site_aniso_U_13
_atom_site_aniso_U_12
C1 0.061(4) 0.038(3) 0.077(4) -0.018(3) -0.002(3) -0.006(3)
C2 0.071(4) 0.035(3) 0.074(4) -0.010(3) -0.001(3) 0.008(3)
C3 0.045(3) 0.034(3) 0.070(4) -0.008(3) 0.002(3) 0.005(2)
C4 0.048(3) 0.035(3) 0.061(4) 0.007(3) -0.003(3) 0.000(2)
C5 0.065(4) 0.027(3) 0.098(6) 0.007(3) -0.023(4) -0.006(3)
C6 0.067(4) 0.050(4) 0.075(5) 0.032(3) -0.018(4) -0.007(3)
C7 0.064(4) 0.051(4) 0.069(4) 0.025(3) -0.023(3) -0.020(3)
C8 0.072(4) 0.047(3) 0.055(4) 0.014(3) -0.014(3) -0.014(3)
C9 0.050(4) 0.056(4) 0.100(5) 0.052(4) -0.021(4) -0.023(3)
C10 0.067(5) 0.051(4) 0.095(6) -0.004(4) 0.002(4) -0.007(3)
C11 0.057(4) 0.033(3) 0.058(4) -0.007(3) 0.014(3) -0.004(3)
C12 0.058(4) 0.050(3) 0.042(3) 0.005(3) 0.004(3) 0.011(3)
C13 0.070(5) 0.063(5) 0.105(6) -0.032(4) 0.001(4) 0.009(4)
C14 0.086(6) 0.068(5) 0.095(6) 0.005(4) 0.005(5) 0.012(4)
C15 0.131(7) 0.032(4) 0.111(7) 0.008(4) 0.028(6) 0.007(4)
C16 0.069(5) 0.122(7) 0.065(5) -0.010(4) 0.012(4) -0.046(5)
C17 0.067(5) 0.101(6) 0.049(4) -0.019(4) 0.014(4) -0.007(4)
C18 0.071(6) 0.194(11) 0.073(6) 0.018(6) 0.016(5) 0.059(6)
C19 0.111(8) 0.246(14) 0.073(7) -0.018(7) -0.039(6) 0.050(9)
C20 0.129(9) 0.115(7) 0.081(6) -0.020(5) -0.002(6) 0.057(7)
C21 0.096(6) 0.073(5) 0.067(5) -0.020(4) 0.008(4) 0.003(4)
C22 0.060(4) 0.091(5) 0.049(4) -0.012(3) 0.011(3) -0.006(4)
C23 0.074(4) 0.033(3) 0.057(4) -0.003(3) 0.021(3) -0.008(3)
C24 0.154(8) 0.065(5) 0.078(5) -0.018(4) 0.048(5) -0.059(5)
C25 0.127(8) 0.061(5) 0.102(7) -0.004(5) 0.027(6) -0.011(5)
C26 0.107(8) 0.049(5) 0.151(9) -0.002(5) 0.023(7) 0.019(5)
C27 0.119(8) 0.126(9) 0.104(8) -0.023(6) 0.025(6) 0.010(7)
C28 0.083(6) 0.066(5) 0.114(7) 0.033(4) 0.017(5) 0.023(4)
C29 0.041(3) 0.044(3) 0.068(4) -0.002(3) 0.009(3) -0.006(3)
C30 0.062(4) 0.040(3) 0.069(4) -0.004(3) 0.015(3) -0.006(3)
C31 0.045(4) 0.037(3) 0.058(4) -0.007(3) 0.004(3) 0.001(3)
C32 0.041(3) 0.045(3) 0.041(3) -0.003(2) 0.006(2) -0.001(2)
C33 0.048(4) 0.054(4) 0.060(4) 0.005(3) -0.006(3) -0.006(3)
C34 0.078(5) 0.049(4) 0.060(4) 0.011(3) -0.012(3) 0.007(3)
C35 0.107(6) 0.037(3) 0.040(3) 0.006(3) -0.021(4) -0.001(3)
C36 0.089(5) 0.052(4) 0.037(3) 0.003(3) 0.000(3) -0.023(3)
C37 0.044(3) 0.049(3) 0.043(3) -0.001(2) 0.002(3) -0.008(3)
C38 0.171(10) 0.112(7) 0.049(5) 0.013(4) -0.052(6) -0.068(7)
C39 0.112(7) 0.092(6) 0.086(6) -0.019(5) -0.028(5) -0.016(5)
C40 0.037(3) 0.051(4) 0.115(6) -0.019(4) 0.022(4) -0.007(3)
C41 0.161(9) 0.069(5) 0.045(4) 0.019(3) 0.041(5) 0.029(5)
C42 0.126(9) 0.109(8) 0.093(7) -0.001(6) 0.004(6) 0.015(7)
C43 0.086(6) 0.070(6) 0.119(8) 0.030(5) -0.023(5) -0.005(5)
C44 0.048(4) 0.080(6) 0.139(8) 0.048(6) 0.007(5) 0.012(4)
C45 0.074(6) 0.048(4) 0.272(14) 0.008(6) -0.063(8) 0.015(4)
C46 0.034(3) 0.060(4) 0.060(4) 0.005(3) 0.007(3) 0.006(3)
C47 0.079(6) 0.190(11) 0.065(5) 0.043(6) 0.010(5) -0.006(6)
C48 0.167(13) 0.33(2) 0.095(9) -0.007(11) 0.073(9) -0.035(14)
C49 0.057(7) 0.35(3) 0.32(2) 0.22(2) 0.031(10) 0.038(10)
C50 0.103(9) 0.110(8) 0.190(13) 0.030(8) 0.025(8) 0.005(6)
C51 0.043(4) 0.168(9) 0.106(6) -0.054(6) -0.025(4) 0.047(5)
C52 0.119(7) 0.052(4) 0.064(5) 0.001(3) -0.016(4) 0.031(4)
C53 0.207(11) 0.037(4) 0.121(8) -0.023(4) 0.045(7) -0.017(5)
C54 0.094(7) 0.086(7) 0.170(11) -0.045(7) 0.023(7) -0.019(5)
C55 0.069(6) 0.080(6) 0.143(10) -0.006(7) -0.039(7) 0.011(4)
C56 0.057(5) 0.115(7) 0.113(7) 0.066(6) -0.039(5) -0.043(5)
C57 0.035(4) 0.145(8) 0.106(7) -0.001(6) 0.001(4) 0.013(4)
C58 0.045(3) 0.060(4) 0.062(4) -0.016(3) -0.001(3) -0.010(3)
C59 0.040(3) 0.073(4) 0.051(4) -0.002(3) -0.004(3) -0.012(3)
C60 0.042(3) 0.032(3) 0.047(3) -0.002(2) -0.009(3) -0.001(2)
C61 0.037(3) 0.025(2) 0.042(3) 0.005(2) -0.001(2) 0.002(2)
C62 0.041(3) 0.048(3) 0.035(3) 0.008(2) -0.004(2) -0.009(2)
C63 0.043(3) 0.051(3) 0.034(3) 0.003(2) 0.000(2) -0.006(2)
C64 0.040(3) 0.036(3) 0.037(3) 0.005(2) 0.000(2) 0.000(2)
C65 0.040(3) 0.038(3) 0.038(3) -0.001(2) -0.006(2) 0.000(2)
C66 0.040(3) 0.031(3) 0.033(3) 0.003(2) 0.000(2) 0.002(2)
C67 0.038(3) 0.039(3) 0.039(3) 0.002(2) 0.003(2) -0.004(2)
C68 0.038(3) 0.041(3) 0.041(3) 0.002(2) 0.000(2) -0.006(2)
C69 0.046(3) 0.037(3) 0.047(3) 0.005(2) 0.005(3) 0.006(2)
C70 0.073(4) 0.042(3) 0.061(4) 0.004(3) 0.000(3) -0.001(3)
C71 0.098(6) 0.038(4) 0.091(6) 0.013(3) 0.022(5) -0.006(3)
C72 0.081(5) 0.071(5) 0.066(5) 0.034(4) 0.025(4) 0.031(4)
C73 0.047(4) 0.081(5) 0.065(4) 0.030(4) 0.012(3) 0.013(4)
C74 0.046(4) 0.066(4) 0.053(4) 0.012(3) 0.003(3) 0.006(3)
C75 0.042(3) 0.043(3) 0.038(3) 0.005(2) -0.001(2) -0.011(2)
C76 0.046(3) 0.037(3) 0.053(3) 0.004(2) -0.002(3) -0.004(2)
C77 0.052(4) 0.048(3) 0.061(4) 0.018(3) -0.014(3) -0.015(3)
C78 0.061(4) 0.074(4) 0.040(3) 0.008(3) -0.007(3) -0.025(3)
C79 0.060(4) 0.064(4) 0.048(4) -0.004(3) 0.006(3) -0.014(3)
C80 0.053(4) 0.050(3) 0.048(3) 0.003(3) 0.004(3) -0.008(3)
C81 0.041(3) 0.048(3) 0.042(3) 0.009(2) -0.006(2) -0.004(2)
C82 0.050(4) 0.052(4) 0.066(4) 0.006(3) -0.010(3) -0.011(3)
C83 0.060(4) 0.069(4) 0.082(5) 0.011(4) -0.014(4) -0.023(4)
C84 0.042(4) 0.102(6) 0.071(5) 0.010(4) -0.002(3) -0.025(4)
C85 0.044(4) 0.104(6) 0.065(4) 0.000(4) -0.003(3) -0.001(4)
C86 0.040(3) 0.060(4) 0.059(4) 0.008(3) 0.000(3) 0.001(3)
C87 0.061(4) 0.036(3) 0.058(4) 0.003(3) -0.006(3) -0.003(3)
C88 0.067(4) 0.036(3) 0.052(4) 0.004(3) -0.006(3) 0.009(3)
C89 0.065(4) 0.050(4) 0.074(4) 0.013(3) 0.014(3) 0.001(3)
C90 0.054(4) 0.056(4) 0.056(4) -0.001(3) -0.008(3) 0.011(3)
C91 0.114(7) 0.097(6) 0.080(5) -0.017(5) -0.045(5) 0.022(5)
C92 0.062(4) 0.050(3) 0.050(4) 0.011(3) 0.015(3) 0.014(3)
C93 0.076(5) 0.082(5) 0.108(6) 0.050(5) 0.041(5) 0.024(4)
C94 0.058(4) 0.049(3) 0.051(4) -0.011(3) -0.001(3) -0.002(3)
C95 0.082(5) 0.088(5) 0.090(6) -0.029(4) -0.029(5) 0.011(4)
C96 0.074(5) 0.050(4) 0.090(5) 0.018(4) -0.022(4) -0.007(3)
C98 0.067(4) 0.046(3) 0.047(3) -0.001(3) -0.010(3) 0.012(3)
C99 0.080(5) 0.051(4) 0.106(6) 0.012(4) -0.033(4) 0.000(3)
C100 0.064(4) 0.079(4) 0.041(3) 0.003(3) 0.004(3) 0.007(3)
C101 0.117(7) 0.133(8) 0.047(4) 0.008(4) -0.006(4) 0.026(6)
C102 0.052(4) 0.048(3) 0.056(4) 0.000(3) -0.002(3) 0.005(3)
C103 0.064(4) 0.058(4) 0.061(4) -0.012(3) -0.005(3) -0.007(3)
C104 0.102(7) 0.098(6) 0.091(6) 0.030(5) 0.002(5) 0.003(5)
C105 0.079(5) 0.089(6) 0.098(6) -0.013(5) -0.004(5) -0.007(4)
C106 0.065(5) 0.115(7) 0.116(7) 0.025(6) -0.038(5) -0.025(5)
C107 0.077(6) 0.112(7) 0.131(8) 0.038(6) -0.014(6) -0.012(5)
C108 0.158(10) 0.101(7) 0.125(8) -0.044(6) -0.046(7) 0.058(7)
C109 0.092(6) 0.091(6) 0.117(7) -0.022(5) -0.011(6) 0.015(5)
N1 0.045(3) 0.049(3) 0.052(3) -0.007(2) 0.007(2) -0.004(2)
N2 0.056(3) 0.040(3) 0.074(4) -0.009(3) -0.005(3) 0.001(2)
N3 0.057(3) 0.029(2) 0.073(4) -0.003(2) 0.004(3) -0.006(2)
N4 0.053(3) 0.035(3) 0.075(3) -0.008(2) -0.002(3) 0.001(2)
N5 0.037(3) 0.041(3) 0.071(3) 0.000(2) -0.004(2) 0.007(2)
N6 0.040(3) 0.069(3) 0.042(3) -0.008(2) 0.008(2) -0.010(2)
N7 0.040(3) 0.036(2) 0.034(2) 0.0039(18) 0.0010(19) -0.0043(18)
N8 0.047(3) 0.037(2) 0.042(3) -0.0019(19) 0.005(2) 0.009(2)
N9 0.050(3) 0.043(3) 0.049(3) 0.007(2) 0.002(2) 0.001(2)
N10 0.110(6) 0.087(5) 0.128(6) -0.001(4) -0.033(5) 0.004(4)
O1 0.067(3) 0.035(2) 0.086(3) -0.011(2) 0.000(2) -0.0007(19)
O2 0.039(2) 0.048(2) 0.095(3) 0.006(2) 0.007(2) -0.0025(18)
O3 0.043(2) 0.062(2) 0.048(3) 0.0001(19) -0.0043(18) -0.0082(18)
O4 0.056(2) 0.044(2) 0.047(2) -0.0028(17) -0.0066(19) -0.0057(17)
O5 0.060(2) 0.043(2) 0.037(2) 0.0033(16) 0.0014(18) -0.0061(18)
O6 0.064(3) 0.052(2) 0.069(3) -0.013(2) -0.019(2) 0.011(2)
O7 0.058(2) 0.055(2) 0.034(2) -0.0006(17) 0.0018(18) -0.0130(18)
O8 0.082(4) 0.106(4) 0.087(4) 0.017(3) -0.013(3) -0.025(3)
P1 0.0460(8) 0.0378(7) 0.0401(8) 0.0003(6) -0.0036(6) 0.0005(6)
C97 0.140(8) 0.041(4) 0.149(8) -0.024(5) -0.065(7) 0.006(4)

loop_
_atom_type_symbol
_atom_type_description
_atom_type_scat_dispersion_real
_atom_type_scat_dispersion_imag
_atom_type_scat_source
C C 0.0033 0.0016 'International Tables Vol C Tables 4.2.6.8 and 6.1.1.4'
H H 0.0000 0.0000 'International Tables Vol C Tables 4.2.6.8 and 6.1.1.4'
N N 0.0061 0.0033 'International Tables Vol C Tables 4.2.6.8 and 6.1.1.4'
O O 0.0106 0.0060 'International Tables Vol C Tables 4.2.6.8 and 6.1.1.4'
P P 0.1023 0.0942 'International Tables Vol C Tables 4.2.6.8 and 6.1.1.4'

loop_
_geom_angle_atom_site_label_1
_geom_angle_atom_site_label_2
_geom_angle_atom_site_label_3
_geom_angle
_geom_angle_site_symmetry_1
_geom_angle_site_symmetry_3
N1 C1 C2 111.2(5) . .
N1 C1 H1A 109.4 . .
C2 C1 H1A 109.4 . .
N1 C1 H1B 109.4 . .
C2 C1 H1B 109.4 . .
H1A C1 H1B 108.0 . .
N2 C2 C1 114.2(5) . .
N2 C2 H2A 108.7 . .
C1 C2 H2A 108.7 . .
N2 C2 H2B 108.7 . .
C1 C2 H2B 108.7 . .
H2A C2 H2B 107.6 . .
O1 C3 N3 123.8(6) . .
O1 C3 N2 122.1(6) . .
N3 C3 N2 114.1(5) . .
C87 C4 C5 117.8(6) . .
C87 C4 N3 117.0(5) . .
C5 C4 N3 125.1(6) . .
C6 C5 C4 118.8(6) . .
C6 C5 H5 120.6 . .
C4 C5 H5 120.6 . .
C5 C6 C7 125.0(6) . .
C5 C6 H6 117.5 . .
C7 C6 H6 117.5 . .
C6 C7 C8 113.8(6) . .
C6 C7 C9 127.1(5) . .
C8 C7 C9 119.0(6) . .
C87 C8 C7 123.6(6) . .
C87 C8 H8 118.2 . .
C7 C8 H8 118.2 . .
C10 C9 C23 127.0(7) . .
C10 C9 C7 119.4(7) . .
C23 C9 C7 113.5(5) . .
C9 C10 C11 120.5(7) . .
C9 C10 C17 120.1(7) . .
C11 C10 C17 119.2(6) . .
C12 C11 C16 115.4(5) . .
C12 C11 C10 127.5(5) . .
C16 C11 C10 115.8(6) . .
C13 C12 C11 124.4(6) . .
C13 C12 H12 117.8 . .
C11 C12 H12 117.8 . .
C14 C13 C12 120.7(8) . .
C14 C13 H13 119.7 . .
C12 C13 H13 119.7 . .
C13 C14 C15 121.8(8) . .
C13 C14 H14 119.1 . .
C15 C14 H14 119.1 . .
C14 C15 C16 120.3(7) . .
C14 C15 H15 119.8 . .
C16 C15 H15 119.8 . .
C11 C16 C15 116.7(6) . .
C11 C16 H16 121.7 . .
C15 C16 H16 121.7 . .
C22 C17 C18 116.0(7) . .
C22 C17 C10 124.4(7) . .
C18 C17 C10 119.5(6) . .
C19 C18 C17 120.5(8) . .
C19 C18 H18 119.7 . .
C17 C18 H18 119.7 . .
C20 C19 C18 120.7(9) . .
C20 C19 H19 119.6 . .
C18 C19 H19 119.6 . .
C19 C20 C21 120.0(9) . .
C19 C20 H20 120.0 . .
C21 C20 H20 120.0 . .
C20 C21 C22 122.7(8) . .
C20 C21 H21 118.7 . .
C22 C21 H21 118.7 . .
C17 C22 C21 119.9(7) . .
C17 C22 H22 120.0 . .
C21 C22 H22 120.0 . .
C28 C23 C24 120.7(8) . .
C28 C23 C9 120.8(7) . .
C24 C23 C9 118.5(7) . .
C25 C24 C23 126.1(10) . .
C25 C24 H24 116.9 . .
C23 C24 H24 116.9 . .
C24 C25 C26 114.0(10) . .
C24 C25 H25 123.0 . .
C26 C25 H25 123.0 . .
C27 C26 C25 124.3(9) . .
C27 C26 H26 117.8 . .
C25 C26 H26 117.8 . .
C26 C27 C28 117.8(10) . .
C26 C27 H27 121.1 . .
C28 C27 H27 121.1 . .
C23 C28 C27 116.9(9) . .
C23 C28 H28 121.5 . .
C27 C28 H28 121.5 . .
N1 C29 C30 110.9(5) . .
N1 C29 H29A 109.5 . .
C30 C29 H29A 109.5 . .
N1 C29 H29B 109.5 . .
C30 C29 H29B 109.5 . .
H29A C29 H29B 108.0 . .
N4 C30 C29 112.4(5) . .
N4 C30 H30B 109.1 . .
C29 C30 H30B 109.1 . .
N4 C30 H30A 109.1 . .
C29 C30 H30A 109.1 . .
H30B C30 H30A 107.9 . .
O2 C31 N4 122.2(5) . .
O2 C31 N5 124.2(5) . .
N4 C31 N5 113.6(5) . .
C37 C32 C33 118.3(5) . .
C37 C32 N5 118.1(5) . .
C33 C32 N5 123.6(5) . .
C34 C33 C32 119.0(6) . .
C34 C33 H33 120.5 . .
C32 C33 H33 120.5 . .
C35 C34 C33 123.5(6) . .
C35 C34 H34 118.3 . .
C33 C34 H34 118.3 . .
C36 C35 C34 116.5(5) . .
C36 C35 C38 127.1(6) . .
C34 C35 C38 116.1(6) . .
C35 C36 C37 122.0(6) . .
C35 C36 H36 119.0 . .
C37 C36 H36 119.0 . .
C32 C37 C36 120.4(6) . .
C32 C37 H37 119.8 . .
C36 C37 H37 119.8 . .
C39 C38 C35 124.3(11) . .
C39 C38 C46 125.4(10) . .
C35 C38 C46 110.3(6) . .
C38 C39 C40 120.6(10) . .
C38 C39 C52 116.8(10) . .
C40 C39 C52 122.6(8) . .
C41 C40 C45 115.5(8) . .
C41 C40 C39 126.8(7) . .
C45 C40 C39 116.6(7) . .
C42 C41 C40 133.8(11) . .
C42 C41 H41 113.1 . .
C40 C41 H41 113.1 . .
C43 C42 C41 110.6(11) . .
C43 C42 H42 124.7 . .
C41 C42 H42 124.7 . .
C42 C43 C44 132.9(11) . .
C42 C43 H43 113.5 . .
C44 C43 H43 113.5 . .
C43 C44 C45 111.3(8) . .
C43 C44 H44 124.3 . .
C45 C44 H44 124.3 . .
C40 C45 C44 115.5(9) . .
C40 C45 H45 122.3 . .
C44 C45 H45 122.3 . .
C51 C46 C47 120.5(7) . .
C51 C46 C38 124.3(6) . .
C47 C46 C38 115.2(6) . .
C46 C47 C48 111.6(9) . .
C46 C47 H47 124.2 . .
C48 C47 H47 124.2 . .
C49 C48 C47 121.1(12) . .
C49 C48 H48 119.4 . .
C47 C48 H48 119.4 . .
C50 C49 C48 122.4(14) . .
C50 C49 H49 118.8 . .
C48 C49 H49 118.8 . .
C49 C50 C51 115.1(12) . .
C49 C50 H50 122.4 . .
C51 C50 H50 122.4 . .
C50 C51 C46 127.3(10) . .
C50 C51 H51 116.4 . .
C46 C51 H51 116.4 . .
C57 C52 C53 118.1(7) . .
C57 C52 C39 114.4(7) . .
C53 C52 C39 127.1(7) . .
C52 C53 C54 123.5(10) . .
C52 C53 H53 118.2 . .
C54 C53 H53 118.2 . .
C55 C54 C53 120.7(11) . .
C55 C54 H54 119.6 . .
C53 C54 H54 119.6 . .
C54 C55 C56 123.2(10) . .
C54 C55 H55 118.4 . .
C56 C55 H55 118.4 . .
C55 C56 C57 116.3(8) . .
C55 C56 H56 121.9 . .
C57 C56 H56 121.9 . .
C52 C57 C56 117.5(8) . .
C52 C57 H57 121.2 . .
C56 C57 H57 121.2 . .
N1 C58 C59 112.6(5) . .
N1 C58 H58A 109.1 . .
C59 C58 H58A 109.1 . .
N1 C58 H58B 109.1 . .
C59 C58 H58B 109.1 . .
H58A C58 H58B 107.8 . .
N6 C59 C58 110.3(5) . .
N6 C59 H59A 109.6 . .
C58 C59 H59A 109.6 . .
N6 C59 H59B 109.6 . .
C58 C59 H59B 109.6 . .
H59A C59 H59B 108.1 . .
O3 C60 N6 122.8(5) . .
O3 C60 N7 123.1(5) . .
N6 C60 N7 114.2(5) . .
C66 C61 C62 118.3(5) . .
C66 C61 N7 118.4(4) . .
C62 C61 N7 123.3(5) . .
C63 C62 C61 119.5(5) . .
C63 C62 H62 120.2 . .
C61 C62 H62 120.2 . .
C62 C63 C64 122.8(5) . .
C62 C63 H63 118.6 . .
C64 C63 H63 118.6 . .
C63 C64 C65 116.1(5) . .
C63 C64 C67 120.9(5) . .
C65 C64 C67 123.0(5) . .
C66 C65 C64 122.1(5) . .
C66 C65 H65 119.0 . .
C64 C65 H65 119.0 . .
C65 C66 C61 121.1(5) . .
C65 C66 H66 119.4 . .
C61 C66 H66 119.4 . .
C68 C67 C64 125.1(5) . .
C68 C67 C75 121.0(5) . .
C64 C67 C75 113.9(4) . .
C67 C68 C81 122.5(5) . .
C67 C68 C69 123.6(5) . .
C81 C68 C69 113.9(4) . .
C74 C69 C70 118.5(5) . .
C74 C69 C68 120.1(5) . .
C70 C69 C68 121.4(5) . .
C69 C70 C71 119.8(7) . .
C69 C70 H70 120.1 . .
C71 C70 H70 120.1 . .
C72 C71 C70 119.9(7) . .
C72 C71 H71 120.1 . .
C70 C71 H71 120.1 . .
C73 C72 C71 121.4(6) . .
C73 C72 H72 119.3 . .
C71 C72 H72 119.3 . .
C72 C73 C74 118.7(7) . .
C72 C73 H73 120.7 . .
C74 C73 H73 120.7 . .
C69 C74 C73 121.7(7) . .
C69 C74 H74 119.2 . .
C73 C74 H74 119.2 . .
C76 C75 C80 118.8(5) . .
C76 C75 C67 120.8(5) . .
C80 C75 C67 120.3(5) . .
C75 C76 C77 121.0(5) . .
C75 C76 H76 119.5 . .
C77 C76 H76 119.5 . .
C78 C77 C76 119.0(5) . .
C78 C77 H77 120.5 . .
C76 C77 H77 120.5 . .
C79 C78 C77 120.6(5) . .
C79 C78 H78 119.7 . .
C77 C78 H78 119.7 . .
C78 C79 C80 119.6(6) . .
C78 C79 H79 120.2 . .
C80 C79 H79 120.2 . .
C75 C80 C79 121.0(5) . .
C75 C80 H80 119.5 . .
C79 C80 H80 119.5 . .
C86 C81 C82 118.0(5) . .
C86 C81 C68 121.4(5) . .
C82 C81 C68 120.5(5) . .
C83 C82 C81 120.0(6) . .
C83 C82 H82 120.0 . .
C81 C82 H82 120.0 . .
C84 C83 C82 121.5(6) . .
C84 C83 H83 119.3 . .
C82 C83 H83 119.3 . .
C83 C84 C85 119.2(6) . .
C83 C84 H84 120.4 . .
C85 C84 H84 120.4 . .
C86 C85 C84 120.3(7) . .
C86 C85 H85 119.9 . .
C84 C85 H85 119.9 . .
C85 C86 C81 121.0(6) . .
C85 C86 H86 119.5 . .
C81 C86 H86 119.5 . .
C4 C87 C8 120.8(6) . .
C4 C87 H87 119.6 . .
C8 C87 H87 119.6 . .
C89 C88 N8 115.3(5) . .
C89 C88 H88A 108.4 . .
N8 C88 H88A 108.4 . .
C89 C88 H88B 108.4 . .
N8 C88 H88B 108.4 . .
H88A C88 H88B 107.5 . .
C88 C89 H89B 109.5 . .
C88 C89 H89C 109.5 . .
H89B C89 H89C 109.5 . .
C88 C89 H89A 109.5 . .
H89B C89 H89A 109.5 . .
H89C C89 H89A 109.5 . .
C91 C90 N8 115.5(5) . .
C91 C90 H90A 108.4 . .
N8 C90 H90A 108.4 . .
C91 C90 H90B 108.4 . .
N8 C90 H90B 108.4 . .
H90A C90 H90B 107.5 . .
C90 C91 H91B 109.5 . .
C90 C91 H91C 109.5 . .
H91B C91 H91C 109.5 . .
C90 C91 H91A 109.5 . .
H91B C91 H91A 109.5 . .
H91C C91 H91A 109.5 . .
N8 C92 C93 113.8(5) . .
N8 C92 H92B 108.8 . .
C93 C92 H92B 108.8 . .
N8 C92 H92A 108.8 . .
C93 C92 H92A 108.8 . .
H92B C92 H92A 107.7 . .
C92 C93 H93A 109.5 . .
C92 C93 H93B 109.5 . .
H93A C93 H93B 109.5 . .
C92 C93 H93C 109.5 . .
H93A C93 H93C 109.5 . .
H93B C93 H93C 109.5 . .
N8 C94 C95 114.7(5) . .
N8 C94 H94A 108.6 . .
C95 C94 H94A 108.6 . .
N8 C94 H94B 108.6 . .
C95 C94 H94B 108.6 . .
H94A C94 H94B 107.6 . .
C94 C95 H95B 109.5 . .
C94 C95 H95A 109.5 . .
H95B C95 H95A 109.5 . .
C94 C95 H95C 109.5 . .
H95B C95 H95C 109.5 . .
H95A C95 H95C 109.5 . .
C97 C96 N9 117.3(6) . .
C97 C96 H96A 108.0 . .
N9 C96 H96A 108.0 . .
C97 C96 H96B 108.0 . .
N9 C96 H96B 108.0 . .
H96A C96 H96B 107.2 . .
C99 C98 N9 116.8(5) . .
C99 C98 H98B 108.1 . .
N9 C98 H98B 108.1 . .
C99 C98 H98A 108.1 . .
N9 C98 H98A 108.1 . .
H98B C98 H98A 107.3 . .
C98 C99 H99A 109.5 . .
C98 C99 H99C 109.5 . .
H99A C99 H99C 109.5 . .
C98 C99 H99B 109.5 . .
H99A C99 H99B 109.5 . .
H99C C99 H99B 109.5 . .
C101 C100 N9 115.4(5) . .
C101 C100 H10Q 108.4 . .
N9 C100 H10Q 108.4 . .
C101 C100 H10R 108.4 . .
N9 C100 H10R 108.4 . .
H10Q C100 H10R 107.5 . .
C100 C101 H10S 109.5 . .
C100 C101 H10T 109.5 . .
H10S C101 H10T 109.5 . .
C100 C101 H10U 109.5 . .
H10S C101 H10U 109.5 . .
H10T C101 H10U 109.5 . .
C103 C102 N9 116.0(5) . .
C103 C102 H10W 108.3 . .
N9 C102 H10W 108.3 . .
C103 C102 H10V 108.3 . .
N9 C102 H10V 108.3 . .
H10W C102 H10V 107.4 . .
C102 C103 H10Y 109.5 . .
C102 C103 H10X 109.5 . .
H10Y C103 H10X 109.5 . .
C102 C103 H10Z 109.5 . .
H10Y C103 H10Z 109.5 . .
H10X C103 H10Z 109.5 . .
C105 C104 H10I 109.5 . .
C105 C104 H10H 109.5 . .
H10I C104 H10H 109.5 . .
C105 C104 H10G 109.5 . .
H10I C104 H10G 109.5 . .
H10H C104 H10G 109.5 . .
O8 C105 C104 107.1(7) . .
O8 C105 H10K 110.3 . .
C104 C105 H10K 110.3 . .
O8 C105 H10J 110.3 . .
C104 C105 H10J 110.3 . .
H10K C105 H10J 108.5 . .
O8 C106 C107 110.7(8) . .
O8 C106 H10L 109.5 . .
C107 C106 H10L 109.5 . .
O8 C106 H10M 109.5 . .
C107 C106 H10M 109.5 . .
H10L C106 H10M 108.1 . .
C106 C107 H10N 109.5 . .
C106 C107 H10O 109.5 . .
H10N C107 H10O 109.5 . .
C106 C107 H10P 109.5 . .
H10N C107 H10P 109.5 . .
H10O C107 H10P 109.5 . .
N10 C110 O9 117.3(4) . 2_656
N10 C110 O9 117.7(4) . .
O9 C110 O9 97.7(2) 2_656 .
N10 C110 O9' 101.4(4) . .
O9 C110 O9' 104.1(3) 2_656 .
O9 C110 O9' 118.7(3) . .
C58 N1 C29 114.6(5) . .
C58 N1 C1 113.6(5) . .
C29 N1 C1 113.3(5) . .
C3 N2 C2 122.0(5) . .
C3 N2 H2 119.0 . .
C2 N2 H2 119.0 . .
C3 N3 C4 129.4(5) . .
C3 N3 H3 115.3 . .
C4 N3 H3 115.3 . .
C31 N4 C30 119.6(5) . .
C31 N4 H4 120.2 . .
C30 N4 H4 120.2 . .
C31 N5 C32 126.4(5) . .
C31 N5 H5A 116.8 . .
C32 N5 H5A 116.8 . .
C60 N6 C59 122.7(5) . .
C60 N6 H6A 118.7 . .
C59 N6 H6A 118.7 . .
C60 N7 C61 128.1(4) . .
C60 N7 H7 116.0 . .
C61 N7 H7 116.0 . .
C94 N8 C92 111.5(5) . .
C94 N8 C90 105.9(4) . .
C92 N8 C90 112.1(4) . .
C94 N8 C88 111.2(4) . .
C92 N8 C88 105.3(4) . .
C90 N8 C88 111.0(5) . .
C100 N9 C102 111.1(5) . .
C100 N9 C98 107.6(4) . .
C102 N9 C98 108.7(4) . .
C100 N9 C96 112.1(5) . .
C102 N9 C96 107.5(4) . .
C98 N9 C96 109.9(4) . .
C108 N10 C110 110.2(7) . .
C108 N10 C109 111.6(8) . .
C110 N10 C109 95.3(5) . .
P1 O7 H7A 109.5 . .
C106 O8 C105 112.9(7) . .
C110 O9 C110 82.3(2) 2_656 .
O4 P1 O6 112.1(2) . .
O4 P1 O5 111.9(2) . .
O6 P1 O5 112.4(2) . .
O4 P1 O7 105.1(2) . .
O6 P1 O7 107.7(2) . .
O5 P1 O7 107.1(2) . .
C96 C97 H97A 109.5 . .
C96 C97 H97B 109.5 . .
H97A C97 H97B 109.5 . .
C96 C97 H97C 109.5 . .
H97A C97 H97C 109.5 . .
H97B C97 H97C 109.5 . .

loop_
_geom_bond_atom_site_label_1
_geom_bond_atom_site_label_2
_geom_bond_distance
_geom_bond_site_symmetry_2
C1 N1 1.485(7) .
C1 C2 1.494(8) .
C1 H1A 0.9900 .
C1 H1B 0.9900 .
C2 N2 1.450(8) .
C2 H2A 0.9900 .
C2 H2B 0.9900 .
C3 O1 1.231(7) .
C3 N3 1.354(7) .
C3 N2 1.361(8) .
C4 C87 1.370(8) .
C4 C5 1.409(8) .
C4 N3 1.427(7) .
C5 C6 1.372(9) .
C5 H5 0.9500 .
C6 C7 1.378(9) .
C6 H6 0.9500 .
C7 C8 1.391(8) .
C7 C9 1.586(10) .
C8 C87 1.371(8) .
C8 H8 0.9500 .
C9 C10 1.323(8) .
C9 C23 1.541(9) .
C10 C11 1.471(8) .
C10 C17 1.496(10) .
C11 C12 1.376(8) .
C11 C16 1.438(9) .
C12 C13 1.326(8) .
C12 H12 0.9500 .
C13 C14 1.297(10) .
C13 H13 0.9500 .
C14 C15 1.333(11) .
C14 H14 0.9500 .
C15 C16 1.443(10) .
C15 H15 0.9500 .
C16 H16 0.9500 .
C17 C22 1.355(9) .
C17 C18 1.412(11) .
C18 C19 1.384(12) .
C18 H18 0.9500 .
C19 C20 1.294(13) .
C19 H19 0.9500 .
C20 C21 1.319(12) .
C20 H20 0.9500 .
C21 C22 1.375(9) .
C21 H21 0.9500 .
C22 H22 0.9500 .
C23 C28 1.314(10) .
C23 C24 1.406(10) .
C24 C25 1.318(11) .
C24 H24 0.9500 .
C25 C26 1.422(13) .
C25 H25 0.9500 .
C26 C27 1.343(14) .
C26 H26 0.9500 .
C27 C28 1.507(12) .
C27 H27 0.9500 .
C28 H28 0.9500 .
C29 N1 1.460(7) .
C29 C30 1.503(8) .
C29 H29A 0.9900 .
C29 H29B 0.9900 .
C30 N4 1.445(7) .
C30 H30B 0.9900 .
C30 H30A 0.9900 .
C31 O2 1.227(6) .
C31 N4 1.351(7) .
C31 N5 1.378(7) .
C32 C37 1.373(8) .
C32 C33 1.395(8) .
C32 N5 1.404(7) .
C33 C34 1.376(8) .
C33 H33 0.9500 .
C34 C35 1.369(9) .
C34 H34 0.9500 .
C35 C36 1.362(9) .
C35 C38 1.592(11) .
C36 C37 1.392(8) .
C36 H36 0.9500 .
C37 H37 0.9500 .
C38 C39 1.218(11) .
C38 C46 1.593(12) .
C39 C40 1.481(11) .
C39 C52 1.520(11) .
C40 C41 1.372(10) .
C40 C45 1.390(10) .
C41 C42 1.293(12) .
C41 H41 0.9500 .
C42 C43 1.277(13) .
C42 H42 0.9500 .
C43 C44 1.374(13) .
C43 H43 0.9500 .
C44 C45 1.604(14) .
C44 H44 0.9500 .
C45 H45 0.9500 .
C46 C51 1.362(8) .
C46 C47 1.374(10) .
C47 C48 1.460(15) .
C47 H47 0.9500 .
C48 C49 1.421(19) .
C48 H48 0.9500 .
C49 C50 1.30(2) .
C49 H49 0.9500 .
C50 C51 1.310(12) .
C50 H50 0.9500 .
C51 H51 0.9500 .
C52 C57 1.347(11) .
C52 C53 1.350(10) .
C53 C54 1.362(12) .
C53 H53 0.9500 .
C54 C55 1.233(14) .
C54 H54 0.9500 .
C55 C56 1.375(13) .
C55 H55 0.9500 .
C56 C57 1.506(13) .
C56 H56 0.9500 .
C57 H57 0.9500 .
C58 N1 1.435(7) .
C58 C59 1.530(8) .
C58 H58A 0.9900 .
C58 H58B 0.9900 .
C59 N6 1.447(7) .
C59 H59A 0.9900 .
C59 H59B 0.9900 .
C60 O3 1.245(6) .
C60 N6 1.334(7) .
C60 N7 1.373(6) .
C61 C66 1.390(7) .
C61 C62 1.400(7) .
C61 N7 1.408(6) .
C62 C63 1.385(7) .
C62 H62 0.9500 .
C63 C64 1.390(7) .
C63 H63 0.9500 .
C64 C65 1.402(7) .
C64 C67 1.481(7) .
C65 C66 1.366(7) .
C65 H65 0.9500 .
C66 H66 0.9500 .
C67 C68 1.339(7) .
C67 C75 1.522(7) .
C68 C81 1.494(7) .
C68 C69 1.504(7) .
C69 C74 1.370(8) .
C69 C70 1.387(8) .
C70 C71 1.405(9) .
C70 H70 0.9500 .
C71 C72 1.370(11) .
C71 H71 0.9500 .
C72 C73 1.346(11) .
C72 H72 0.9500 .
C73 C74 1.412(8) .
C73 H73 0.9500 .
C74 H74 0.9500 .
C75 C76 1.376(7) .
C75 C80 1.391(8) .
C76 C77 1.409(8) .
C76 H76 0.9500 .
C77 C78 1.391(9) .
C77 H77 0.9500 .
C78 C79 1.372(9) .
C78 H78 0.9500 .
C79 C80 1.397(8) .
C79 H79 0.9500 .
C80 H80 0.9500 .
C81 C86 1.390(8) .
C81 C82 1.403(8) .
C82 C83 1.371(9) .
C82 H82 0.9500 .
C83 C84 1.371(10) .
C83 H83 0.9500 .
C84 C85 1.379(10) .
C84 H84 0.9500 .
C85 C86 1.376(9) .
C85 H85 0.9500 .
C86 H86 0.9500 .
C87 H87 0.9500 .
C88 C89 1.511(8) .
C88 N8 1.526(7) .
C88 H88A 0.9900 .
C88 H88B 0.9900 .
C89 H89B 0.9800 .
C89 H89C 0.9800 .
C89 H89A 0.9800 .
C90 C91 1.497(9) .
C90 N8 1.526(7) .
C90 H90A 0.9900 .
C90 H90B 0.9900 .
C91 H91B 0.9800 .
C91 H91C 0.9800 .
C91 H91A 0.9800 .
C92 N8 1.515(7) .
C92 C93 1.526(9) .
C92 H92B 0.9900 .
C92 H92A 0.9900 .
C93 H93A 0.9800 .
C93 H93B 0.9800 .
C93 H93C 0.9800 .
C94 N8 1.479(7) .
C94 C95 1.507(9) .
C94 H94A 0.9900 .
C94 H94B 0.9900 .
C95 H95B 0.9800 .
C95 H95A 0.9800 .
C95 H95C 0.9800 .
C96 C97 1.488(11) .
C96 N9 1.545(8) .
C96 H96A 0.9900 .
C96 H96B 0.9900 .
C98 C99 1.494(9) .
C98 N9 1.538(7) .
C98 H98B 0.9900 .
C98 H98A 0.9900 .
C99 H99A 0.9800 .
C99 H99C 0.9800 .
C99 H99B 0.9800 .
C100 C101 1.489(9) .
C100 N9 1.503(7) .
C100 H10Q 0.9900 .
C100 H10R 0.9900 .
C101 H10S 0.9800 .
C101 H10T 0.9800 .
C101 H10U 0.9800 .
C102 C103 1.501(8) .
C102 N9 1.506(7) .
C102 H10W 0.9900 .
C102 H10V 0.9900 .
C103 H10Y 0.9800 .
C103 H10X 0.9800 .
C103 H10Z 0.9800 .
C104 C105 1.520(10) .
C104 H10I 0.9800 .
C104 H10H 0.9800 .
C104 H10G 0.9800 .
C105 O8 1.442(9) .
C105 H10K 0.9900 .
C105 H10J 0.9900 .
C106 O8 1.394(9) .
C106 C107 1.510(13) .
C106 H10L 0.9900 .
C106 H10M 0.9900 .
C107 H10N 0.9800 .
C107 H10O 0.9800 .
C107 H10P 0.9800 .
C108 N10 1.362(12) .
C109 N10 1.683(12) .
C110 N10 1.596(8) .
C110 O9 1.637(5) 2_656
C110 O9 1.719(5) .
C110 O9' 1.729(7) .
N2 H2 0.8800 .
N3 H3 0.8800 .
N4 H4 0.8800 .
N5 H5A 0.8800 .
N6 H6A 0.8800 .
N7 H7 0.8800 .
O4 P1 1.504(4) .
O5 P1 1.527(4) .
O6 P1 1.512(4) .
O7 P1 1.591(4) .
O7 H7A 0.8400 .
O9 C110 1.637(5) 2_656
C97 H97A 0.9800 .
C97 H97B 0.9800 .
C97 H97C 0.9800 .

loop_
_geom_torsion_atom_site_label_1
_geom_torsion_atom_site_label_2
_geom_torsion_atom_site_label_3
_geom_torsion_atom_site_label_4
_geom_torsion
_geom_torsion_site_symmetry_1
_geom_torsion_site_symmetry_4
N1 C1 C2 N2 69.9(7) . .
C87 C4 C5 C6 1.5(9) . .
N3 C4 C5 C6 179.4(6) . .
C4 C5 C6 C7 -1.6(10) . .
C5 C6 C7 C8 2.0(10) . .
C5 C6 C7 C9 179.2(6) . .
C6 C7 C8 C87 -2.5(10) . .
C9 C7 C8 C87 -179.9(6) . .
C6 C7 C9 C10 46.7(10) . .
C8 C7 C9 C10 -136.2(7) . .
C6 C7 C9 C23 -133.8(7) . .
C8 C7 C9 C23 43.2(8) . .
C23 C9 C10 C11 -174.9(6) . .
C7 C9 C10 C11 4.5(9) . .
C23 C9 C10 C17 1.0(11) . .
C7 C9 C10 C17 -179.6(6) . .
C9 C10 C11 C12 57.5(10) . .
C17 C10 C11 C12 -118.4(8) . .
C9 C10 C11 C16 -135.9(7) . .
C17 C10 C11 C16 48.2(9) . .
C16 C11 C12 C13 5.3(10) . .
C10 C11 C12 C13 171.9(7) . .
C11 C12 C13 C14 1.5(12) . .
C12 C13 C14 C15 -8.3(13) . .
C13 C14 C15 C16 7.7(14) . .
C12 C11 C16 C15 -5.5(10) . .
C10 C11 C16 C15 -173.7(7) . .
C14 C15 C16 C11 -0.5(12) . .
C9 C10 C17 C22 55.9(11) . .
C11 C10 C17 C22 -128.2(8) . .
C9 C10 C17 C18 -126.9(9) . .
C11 C10 C17 C18 49.0(11) . .
C22 C17 C18 C19 -2.3(15) . .
C10 C17 C18 C19 -179.7(10) . .
C17 C18 C19 C20 1(2) . .
C18 C19 C20 C21 2(2) . .
C19 C20 C21 C22 -3.6(16) . .
C18 C17 C22 C21 0.8(12) . .
C10 C17 C22 C21 178.1(7) . .
C20 C21 C22 C17 2.1(12) . .
C10 C9 C23 C28 -134.2(8) . .
C7 C9 C23 C28 46.4(8) . .
C10 C9 C23 C24 44.0(9) . .
C7 C9 C23 C24 -135.4(6) . .
C28 C23 C24 C25 0.5(11) . .
C9 C23 C24 C25 -177.8(7) . .
C23 C24 C25 C26 -3.0(12) . .
C24 C25 C26 C27 3.7(14) . .
C25 C26 C27 C28 -1.9(16) . .
C24 C23 C28 C27 1.5(10) . .
C9 C23 C28 C27 179.7(6) . .
C26 C27 C28 C23 -0.8(13) . .
N1 C29 C30 N4 65.3(6) . .
C37 C32 C33 C34 -1.1(9) . .
N5 C32 C33 C34 178.7(5) . .
C32 C33 C34 C35 -1.4(10) . .
C33 C34 C35 C36 4.6(10) . .
C33 C34 C35 C38 -169.4(6) . .
C34 C35 C36 C37 -5.4(9) . .
C38 C35 C36 C37 167.8(7) . .
C33 C32 C37 C36 0.3(8) . .
N5 C32 C37 C36 -179.5(5) . .
C35 C36 C37 C32 3.1(9) . .
C36 C35 C38 C39 57.2(11) . .
C34 C35 C38 C39 -129.6(9) . .
C36 C35 C38 C46 -121.1(8) . .
C34 C35 C38 C46 52.1(7) . .
C35 C38 C39 C40 2.7(12) . .
C46 C38 C39 C40 -179.4(6) . .
C35 C38 C39 C52 -177.3(6) . .
C46 C38 C39 C52 0.6(12) . .
C38 C39 C40 C41 54.2(12) . .
C52 C39 C40 C41 -125.8(8) . .
C38 C39 C40 C45 -138.3(9) . .
C52 C39 C40 C45 41.7(11) . .
C45 C40 C41 C42 -4.0(14) . .
C39 C40 C41 C42 163.6(10) . .
C40 C41 C42 C43 5.3(15) . .
C41 C42 C43 C44 -6.7(15) . .
C42 C43 C44 C45 6.2(14) . .
C41 C40 C45 C44 2.7(10) . .
C39 C40 C45 C44 -166.2(7) . .
C43 C44 C45 C40 -3.6(10) . .
C39 C38 C46 C51 59.5(12) . .
C35 C38 C46 C51 -122.3(8) . .
C39 C38 C46 C47 -123.3(10) . .
C35 C38 C46 C47 54.9(9) . .
C51 C46 C47 C48 -11.2(15) . .
C38 C46 C47 C48 171.5(10) . .
C46 C47 C48 C49 5(2) . .
C47 C48 C49 C50 -4(3) . .
C48 C49 C50 C51 8(3) . .
C49 C50 C51 C46 -15(2) . .
C47 C46 C51 C50 17.8(17) . .
C38 C46 C51 C50 -165.2(11) . .
C38 C39 C52 C57 -133.7(9) . .
C40 C39 C52 C57 46.3(11) . .
C38 C39 C52 C53 54.4(13) . .
C40 C39 C52 C53 -125.6(11) . .
C57 C52 C53 C54 6.4(16) . .
C39 C52 C53 C54 178.0(10) . .
C52 C53 C54 C55 0.8(17) . .
C53 C54 C55 C56 -7.2(17) . .
C54 C55 C56 C57 5.9(14) . .
C53 C52 C57 C56 -6.9(13) . .
C39 C52 C57 C56 -179.6(7) . .
C55 C56 C57 C52 1.4(11) . .
N1 C58 C59 N6 62.5(6) . .
C66 C61 C62 C63 1.9(7) . .
N7 C61 C62 C63 -178.5(4) . .
C61 C62 C63 C64 0.0(8) . .
C62 C63 C64 C65 -1.6(7) . .
C62 C63 C64 C67 177.4(5) . .
C63 C64 C65 C66 1.4(7) . .
C67 C64 C65 C66 -177.6(4) . .
C64 C65 C66 C61 0.4(7) . .
C62 C61 C66 C65 -2.1(7) . .
N7 C61 C66 C65 178.3(4) . .
C63 C64 C67 C68 -139.3(6) . .
C65 C64 C67 C68 39.7(8) . .
C63 C64 C67 C75 40.0(7) . .
C65 C64 C67 C75 -141.0(5) . .
C64 C67 C68 C81 -168.3(5) . .
C75 C67 C68 C81 12.4(8) . .
C64 C67 C68 C69 14.1(8) . .
C75 C67 C68 C69 -165.2(5) . .
C67 C68 C69 C74 -142.8(6) . .
C81 C68 C69 C74 39.3(7) . .
C67 C68 C69 C70 40.0(8) . .
C81 C68 C69 C70 -137.8(6) . .
C74 C69 C70 C71 0.1(9) . .
C68 C69 C70 C71 177.3(5) . .
C69 C70 C71 C72 -0.3(10) . .
C70 C71 C72 C73 1.0(11) . .
C71 C72 C73 C74 -1.3(10) . .
C70 C69 C74 C73 -0.5(9) . .
C68 C69 C74 C73 -177.7(5) . .
C72 C73 C74 C69 1.1(9) . .
C68 C67 C75 C76 -135.4(6) . .
C64 C67 C75 C76 45.2(7) . .
C68 C67 C75 C80 48.2(7) . .
C64 C67 C75 C80 -131.1(5) . .
C80 C75 C76 C77 0.8(8) . .
C67 C75 C76 C77 -175.6(5) . .
C75 C76 C77 C78 -0.5(8) . .
C76 C77 C78 C79 -0.3(9) . .
C77 C78 C79 C80 0.8(9) . .
C76 C75 C80 C79 -0.3(8) . .
C67 C75 C80 C79 176.1(5) . .
C78 C79 C80 C75 -0.5(9) . .
C67 C68 C81 C86 -126.5(6) . .
C69 C68 C81 C86 51.4(7) . .
C67 C68 C81 C82 54.8(8) . .
C69 C68 C81 C82 -127.4(5) . .
C86 C81 C82 C83 0.2(9) . .
C68 C81 C82 C83 179.0(6) . .
C81 C82 C83 C84 -0.2(10) . .
C82 C83 C84 C85 0.1(11) . .
C83 C84 C85 C86 -0.1(10) . .
C84 C85 C86 C81 0.2(10) . .
C82 C81 C86 C85 -0.2(9) . .
C68 C81 C86 C85 -179.0(5) . .
C5 C4 C87 C8 -2.0(9) . .
N3 C4 C87 C8 179.9(5) . .
C7 C8 C87 C4 2.7(10) . .
C59 C58 N1 C29 77.1(6) . .
C59 C58 N1 C1 -150.5(5) . .
C30 C29 N1 C58 -144.2(5) . .
C30 C29 N1 C1 83.1(6) . .
C2 C1 N1 C58 89.2(6) . .
C2 C1 N1 C29 -137.7(5) . .
O1 C3 N2 C2 3.9(8) . .
N3 C3 N2 C2 -177.1(5) . .
C1 C2 N2 C3 86.4(7) . .
O1 C3 N3 C4 -4.8(9) . .
N2 C3 N3 C4 176.2(5) . .
C87 C4 N3 C3 -176.8(5) . .
C5 C4 N3 C3 5.2(9) . .
O2 C31 N4 C30 6.4(9) . .
N5 C31 N4 C30 -175.1(5) . .
C29 C30 N4 C31 78.7(7) . .
O2 C31 N5 C32 4.4(9) . .
N4 C31 N5 C32 -174.0(5) . .
C37 C32 N5 C31 161.6(5) . .
C33 C32 N5 C31 -18.2(9) . .
O3 C60 N6 C59 12.4(8) . .
N7 C60 N6 C59 -167.1(5) . .
C58 C59 N6 C60 105.7(6) . .
O3 C60 N7 C61 7.0(8) . .
N6 C60 N7 C61 -173.6(4) . .
C66 C61 N7 C60 170.6(4) . .
C62 C61 N7 C60 -9.0(7) . .
C95 C94 N8 C92 55.9(7) . .
C95 C94 N8 C90 178.0(6) . .
C95 C94 N8 C88 -61.3(7) . .
C93 C92 N8 C94 58.3(7) . .
C93 C92 N8 C90 -60.1(7) . .
C93 C92 N8 C88 179.1(6) . .
C91 C90 N8 C94 -178.3(6) . .
C91 C90 N8 C92 -56.5(7) . .
C91 C90 N8 C88 60.9(7) . .
C89 C88 N8 C94 -55.1(7) . .
C89 C88 N8 C92 -176.0(5) . .
C89 C88 N8 C90 62.5(6) . .
C101 C100 N9 C102 52.7(8) . .
C101 C100 N9 C98 171.5(6) . .
C101 C100 N9 C96 -67.6(8) . .
C103 C102 N9 C100 53.8(6) . .
C103 C102 N9 C98 -64.3(6) . .
C103 C102 N9 C96 176.8(5) . .
C99 C98 N9 C100 61.7(7) . .
C99 C98 N9 C102 -177.9(5) . .
C99 C98 N9 C96 -60.6(7) . .
C97 C96 N9 C100 -178.8(6) . .
C97 C96 N9 C102 58.8(7) . .
C97 C96 N9 C98 -59.3(7) . .
O9 C110 N10 C108 -132.1(7) 2_656 .
O9 C110 N10 C108 111.6(7) . .
O9' C110 N10 C108 -19.6(8) . .
O9 C110 N10 C109 112.5(5) 2_656 .
O9 C110 N10 C109 -3.8(6) . .
O9' C110 N10 C109 -135.0(5) . .
C107 C106 O8 C105 -178.4(7) . .
C104 C105 O8 C106 -175.5(7) . .
N10 C110 O9 C110 126.5(4) . 2_656
O9 C110 O9 C110 0.001(1) 2_656 2_656
O9' C110 O9 C110 -110.7(4) . 2_656

loop_
_platon_squeeze_void_nr
_platon_squeeze_void_average_x
_platon_squeeze_void_average_y
_platon_squeeze_void_average_z
_platon_squeeze_void_volume
_platon_squeeze_void_count_electrons
1 0.000 -0.014 0.500 676.6 156.9
2 0.003 0.165 0.073 12.1 0.6
3 -0.003 0.835 0.927 12.0 -0.1
4 0.469 0.726 -0.004 8.2 2.2
5 0.531 0.274 0.004 8.1 2.4
